data_4327179
loop_
_publ_author_name
'Jacquelyn T. Price'
'Melanie Lui'
'Nathan D. Jones'
'Paul J. Ragogna'

_publ_contact_author_address
;Department of Chemistry
University of Western Ontario
1151 Richmond St.
London Ontario
Canada
N6A 3K7
;
_publ_contact_author_email pragogna@uwo.ca
_publ_contact_author_name 'Paul J. Ragogna'
_publ_contact_author_phone 519-661-2111
_publ_section_title
;
 Group 15 Pnictenium Cations Supported by a Conjugated Bithiophene
 Backbone
;
_journal_name_full 'Inorganic Chemistry'
_journal_page_first 12810
_journal_page_last 12817
_journal_paper_doi 10.1021/ic201983n
_journal_volume 50
_journal_year 2011
_chemical_formula_moiety 'C60 H48 As N2 O2 P2 Pt S2, C F3 O3 S'
_chemical_formula_sum 'C61 H48 As F3 N2 O5 P2 Pt S3'
_chemical_formula_weight 1374.14
_chemical_name_systematic
; 
 ? 
;
_space_group_IT_number 2
_symmetry_cell_setting triclinic
_symmetry_space_group_name_Hall '-P 1'
_symmetry_space_group_name_H-M 'P -1'
_atom_sites_solution_hydrogens geom
_atom_sites_solution_primary direct
_atom_sites_solution_secondary difmap
_audit_creation_method SHELXL-97
_cell_angle_alpha 85.961(2)
_cell_angle_beta 83.564(2)
_cell_angle_gamma 84.914(2)
_cell_formula_units_Z 2
_cell_length_a 11.5899(8)
_cell_length_b 13.2732(10)
_cell_length_c 17.7278(13)
_cell_measurement_reflns_used 3277
_cell_measurement_temperature 150(2)
_cell_measurement_theta_max 26.65
_cell_measurement_theta_min 2.22
_cell_volume 2694.3(3)
_computing_cell_refinement 'Bruker SAINT'
_computing_data_collection 'Bruker APEX2'
_computing_data_reduction 'Bruker SAINT'
_computing_molecular_graphics 'Bruker SHELXTL'
_computing_publication_material 'Bruker SHELXTL'
_computing_structure_refinement 'SHELXL-97 (Sheldrick, 2008)'
_computing_structure_solution 'SHELXS-97 (Sheldrick, 2008)'
_diffrn_ambient_temperature 150(2)
_diffrn_measured_fraction_theta_full .985
_diffrn_measured_fraction_theta_max .985
_diffrn_measurement_device_type 'Bruker APEX-II CCD'
_diffrn_measurement_method '\f and \w scans'
_diffrn_radiation_monochromator graphite
_diffrn_radiation_source 'fine-focus sealed tube'
_diffrn_radiation_type MoK\a
_diffrn_radiation_wavelength 0.71073
_diffrn_reflns_av_R_equivalents 0.1223
_diffrn_reflns_av_sigmaI/netI 0.1370
_diffrn_reflns_limit_h_max 14
_diffrn_reflns_limit_h_min -14
_diffrn_reflns_limit_k_max 16
_diffrn_reflns_limit_k_min -16
_diffrn_reflns_limit_l_max 22
_diffrn_reflns_limit_l_min -22
_diffrn_reflns_number 48432
_diffrn_reflns_theta_full 26.65
_diffrn_reflns_theta_max 26.65
_diffrn_reflns_theta_min 1.16
_exptl_absorpt_coefficient_mu 3.454
_exptl_absorpt_correction_T_max 0.9341
_exptl_absorpt_correction_T_min 0.6254
_exptl_absorpt_correction_type multi-scan
_exptl_absorpt_process_details 'SADABS (Sheldrick, 1996)'
_exptl_crystal_colour red
_exptl_crystal_density_diffrn 1.694
_exptl_crystal_description plate
_exptl_crystal_F_000 1368
_exptl_crystal_size_max 0.15
_exptl_crystal_size_mid 0.02
_exptl_crystal_size_min 0.02
_refine_diff_density_max 1.213
_refine_diff_density_min -1.229
_refine_diff_density_rms .175
_refine_ls_extinction_method none
_refine_ls_goodness_of_fit_ref 0.972
_refine_ls_hydrogen_treatment constr
_refine_ls_matrix_type full
_refine_ls_number_parameters 703
_refine_ls_number_reflns 11183
_refine_ls_number_restraints 0
_refine_ls_restrained_S_all 0.972
_refine_ls_R_factor_all 0.1091
_refine_ls_R_factor_gt 0.0498
_refine_ls_shift/su_max 0.001
_refine_ls_shift/su_mean 0.000
_refine_ls_structure_factor_coef Fsqd
_refine_ls_weighting_details 'calc w=1/[\s^2^(Fo^2^)+(0.0192P)^2^+0.0000P] where P=(Fo^2^+2Fc^2^)/3'
_refine_ls_weighting_scheme calc
_refine_ls_wR_factor_gt 0.0669
_refine_ls_wR_factor_ref 0.0798
_reflns_number_gt 7246
_reflns_number_total 11183
_reflns_threshold_expression >2sigma(I)
_cod_data_source_file ic201983n_si_001_9.cif
_cod_data_source_block b10093
_cod_database_code 4327179

loop_
_symmetry_equiv_pos_as_xyz
'x, y, z'
'-x, -y, -z'

loop_
_atom_site_label
_atom_site_type_symbol
_atom_site_fract_x
_atom_site_fract_y
_atom_site_fract_z
_atom_site_U_iso_or_equiv
_atom_site_adp_type
_atom_site_occupancy
_atom_site_symmetry_multiplicity
_atom_site_calc_flag
_atom_site_refinement_flags
As1 As 0.34555(5) 0.06538(4) 0.18931(3) 0.01946(16) Uani 1 1 d .
S2 S 0.88286(14) -0.15874(12) 0.12814(9) 0.0265(4) Uani 1 1 d .
S1 S 0.85703(14) 0.02180(12) -0.02313(9) 0.0266(4) Uani 1 1 d .
S3 S 0.10723(16) 0.59726(12) 0.19394(10) 0.0314(4) Uani 1 1 d .
C31 C -0.0729(5) 0.2330(4) 0.3920(3) 0.0216(15) Uani 1 1 d .
H41A H -0.0974 0.1667 0.3907 0.026 Uiso 1 1 calc R
C44 C 0.5687(5) 0.1336(4) 0.3636(3) 0.0203(15) Uani 1 1 d .
C29 C -0.0991(6) 0.3973(5) 0.4419(4) 0.0343(18) Uani 1 1 d .
H40A H -0.1400 0.4431 0.4763 0.041 Uiso 1 1 calc R
C50 C 0.3986(5) 0.2808(4) 0.4335(3) 0.0208(15) Uani 1 1 d .
C49 C 0.6467(5) 0.0969(4) 0.3044(4) 0.0231(15) Uani 1 1 d .
H58A H 0.6392 0.1230 0.2537 0.028 Uiso 1 1 calc R
C48 C 0.7352(5) 0.0231(4) 0.3182(4) 0.0264(16) Uani 1 1 d .
H57A H 0.7888 -0.0004 0.2774 0.032 Uiso 1 1 calc R
C38 C 0.0437(5) 0.2033(4) 0.1905(3) 0.0149(14) Uani 1 1 d .
O1 O 0.3115(4) 0.4627(3) -0.0520(3) 0.0388(12) Uani 1 1 d .
C11 C 0.5644(5) -0.0281(4) 0.1624(3) 0.0182(14) Uani 1 1 d .
C36 C 0.0621(5) -0.1251(5) 0.2887(4) 0.0292(17) Uani 1 1 d .
H38A H 0.0538 -0.1749 0.2542 0.035 Uiso 1 1 calc R
C5 C 0.4247(5) 0.2053(4) 0.0701(3) 0.0180(14) Uani 1 1 d .
C56 C 0.5407(5) 0.3352(4) 0.2962(3) 0.0206(15) Uani 1 1 d .
C2 C 0.3513(5) 0.3819(5) -0.0084(4) 0.0248(16) Uani 1 1 d .
C20 C 0.3987(5) -0.2045(4) 0.2302(3) 0.0242(16) Uani 1 1 d .
H21A H 0.4039 -0.2080 0.1766 0.029 Uiso 1 1 calc R
C37 C 0.0657(5) -0.0244(4) 0.2631(3) 0.0201(14) Uani 1 1 d .
H37A H 0.0579 -0.0055 0.2111 0.024 Uiso 1 1 calc R
C18 C 0.6975(5) -0.1739(4) 0.2221(3) 0.0220(15) Uani 1 1 d .
H20A H 0.6448 -0.1966 0.2635 0.026 Uiso 1 1 calc R
C12 C 0.5605(5) 0.0539(4) 0.1077(3) 0.0161(14) Uani 1 1 d .
C45 C 0.5778(5) 0.0916(4) 0.4362(3) 0.0219(15) Uani 1 1 d .
H54A H 0.5229 0.1137 0.4767 0.026 Uiso 1 1 calc R
C52 C 0.2389(6) 0.2971(5) 0.5331(4) 0.0361(18) Uani 1 1 d .
H53A H 0.1631 0.2811 0.5540 0.043 Uiso 1 1 calc R
C60 C 0.5469(6) 0.4933(5) 0.2209(4) 0.0339(18) Uani 1 1 d .
H52A H 0.5093 0.5454 0.1907 0.041 Uiso 1 1 calc R
O2 O 0.3158(4) -0.3549(3) 0.4073(2) 0.0294(11) Uani 1 1 d .
C40 C 0.0569(6) 0.2648(4) 0.0590(3) 0.0262(16) Uani 1 1 d .
H36A H 0.1024 0.2910 0.0153 0.031 Uiso 1 1 calc R
C32 C 0.0806(5) 0.0503(4) 0.3124(3) 0.0173(14) Uani 1 1 d .
C16 C 0.6699(5) 0.1396(4) -0.0128(3) 0.0217(15) Uani 1 1 d .
H18A H 0.6139 0.1942 -0.0229 0.026 Uiso 1 1 calc R
C59 C 0.6631(6) 0.4981(5) 0.2320(4) 0.0377(19) Uani 1 1 d .
H51A H 0.7043 0.5535 0.2100 0.045 Uiso 1 1 calc R
C61 C 0.4853(6) 0.4135(5) 0.2534(3) 0.0248(16) Uani 1 1 d .
H50A H 0.4054 0.4120 0.2466 0.030 Uiso 1 1 calc R
C39 C 0.1072(5) 0.2408(4) 0.1256(3) 0.0231(15) Uani 1 1 d .
H34A H 0.1872 0.2504 0.1268 0.028 Uiso 1 1 calc R
C22 C 0.3888(5) 0.1996(4) -0.0012(3) 0.0246(16) Uani 1 1 d .
H17A H 0.3885 0.1360 -0.0226 0.030 Uiso 1 1 calc R
N1 N 0.4544(4) 0.1124(3) 0.1150(3) 0.0169(11) Uani 1 1 d .
O5 O 0.2053(4) 0.5242(3) 0.2038(3) 0.0423(13) Uani 1 1 d .
O30 O 0.1307(5) 0.6835(3) 0.1430(3) 0.0557(15) Uani 1 1 d .
F3 F -0.0819(4) 0.5885(3) 0.1272(2) 0.0569(13) Uani 1 1 d .
F2 F -0.0219(3) 0.4474(3) 0.1817(2) 0.0439(11) Uani 1 1 d .
C19 C 0.6683(5) -0.0925(4) 0.1679(3) 0.0191(14) Uani 1 1 d .
C15 C 0.7700(5) 0.1225(4) -0.0571(3) 0.0250(16) Uani 1 1 d .
H15 H 0.7909 0.1620 -0.1026 0.030 Uiso 1 1 calc R
C25 C 0.7623(5) -0.0759(4) 0.1128(3) 0.0195(14) Uani 1 1 d .
C3 C 0.3831(6) 0.3851(4) 0.0629(4) 0.0297(17) Uani 1 1 d .
H13A H 0.3783 0.4477 0.0864 0.036 Uiso 1 1 calc R
O3 O 0.0359(4) 0.6209(3) 0.2629(2) 0.0411(13) Uani 1 1 d .
C43 C -0.0729(5) 0.1908(4) 0.1873(4) 0.0261(16) Uani 1 1 d .
H33A H -0.1189 0.1663 0.2314 0.031 Uiso 1 1 calc R
C10 C 0.2850(6) -0.4447(4) 0.3785(4) 0.0363(19) Uani 1 1 d .
H12A H 0.2605 -0.4921 0.4210 0.054 Uiso 1 1 calc R
H12B H 0.3524 -0.4759 0.3476 0.054 Uiso 1 1 calc R
H12C H 0.2207 -0.4281 0.3471 0.054 Uiso 1 1 calc R
C26 C 0.0233(5) 0.2616(4) 0.3441(3) 0.0168(14) Uani 1 1 d .
C14 C 0.7540(5) -0.0003(4) 0.0542(3) 0.0205(15) Uani 1 1 d .
C4 C 0.4228(5) 0.2957(4) 0.1013(3) 0.0228(15) Uani 1 1 d .
H10A H 0.4489 0.2983 0.1500 0.027 Uiso 1 1 calc R
C27 C 0.0562(5) 0.3605(4) 0.3457(3) 0.0224(15) Uani 1 1 d .
H31A H 0.1225 0.3812 0.3138 0.027 Uiso 1 1 calc R
C47 C 0.7450(5) -0.0166(4) 0.3921(4) 0.0293(17) Uani 1 1 d .
H49A H 0.8059 -0.0669 0.4019 0.035 Uiso 1 1 calc R
F1 F 0.0682(3) 0.5007(3) 0.0762(2) 0.0478(11) Uani 1 1 d .
C9 C 0.3522(5) -0.2794(4) 0.3551(4) 0.0220(15) Uani 1 1 d .
C21 C 0.3607(5) -0.2853(4) 0.2768(4) 0.0259(16) Uani 1 1 d .
H8A H 0.3406 -0.3442 0.2555 0.031 Uiso 1 1 calc R
C51 C 0.2863(5) 0.2597(5) 0.4642(4) 0.0292(17) Uani 1 1 d .
H48A H 0.2421 0.2195 0.4378 0.035 Uiso 1 1 calc R
C53 C 0.3008(6) 0.3572(5) 0.5714(4) 0.0357(18) Uani 1 1 d .
H47A H 0.2669 0.3842 0.6178 0.043 Uiso 1 1 calc R
N2 N 0.4611(4) -0.0318(4) 0.2100(3) 0.0198(12) Uani 1 1 d .
C41 C -0.0576(6) 0.2513(5) 0.0553(4) 0.0271(16) Uani 1 1 d .
H30B H -0.0918 0.2672 0.0092 0.033 Uiso 1 1 calc R
C6 C 0.4293(5) -0.1185(4) 0.2600(4) 0.0217(15) Uani 1 1 d .
C7 C 0.4208(6) -0.1128(5) 0.3384(3) 0.0282(17) Uani 1 1 d .
H6A H 0.4417 -0.0541 0.3595 0.034 Uiso 1 1 calc R
C33 C 0.0895(5) 0.0193(5) 0.3888(3) 0.0266(16) Uani 1 1 d .
H29A H 0.0986 0.0684 0.4237 0.032 Uiso 1 1 calc R
C17 C 0.8086(5) -0.2145(4) 0.2076(3) 0.0250(16) Uani 1 1 d .
H5 H 0.8421 -0.2685 0.2383 0.030 Uiso 1 1 calc R
C57 C 0.6571(5) 0.3411(5) 0.3063(4) 0.0309(17) Uani 1 1 d .
H46A H 0.6960 0.2883 0.3351 0.037 Uiso 1 1 calc R
C30 C -0.1337(6) 0.2999(5) 0.4417(3) 0.0305(17) Uani 1 1 d .
H28A H -0.1983 0.2792 0.4753 0.037 Uiso 1 1 calc R
C8 C 0.3816(6) -0.1930(5) 0.3853(4) 0.0314(17) Uani 1 1 d .
H4A H 0.3748 -0.1888 0.4389 0.038 Uiso 1 1 calc R
C58 C 0.7179(6) 0.4226(5) 0.2750(4) 0.0330(17) Uani 1 1 d .
H45A H 0.7969 0.4258 0.2833 0.040 Uiso 1 1 calc R
C34 C 0.0855(5) -0.0813(5) 0.4145(4) 0.0320(17) Uani 1 1 d .
H27A H 0.0928 -0.1013 0.4664 0.038 Uiso 1 1 calc R
C13 C 0.6548(5) 0.0685(4) 0.0510(3) 0.0175(14) Uani 1 1 d .
C35 C 0.0706(5) -0.1528(5) 0.3636(4) 0.0306(17) Uani 1 1 d .
H26A H 0.0663 -0.2218 0.3811 0.037 Uiso 1 1 calc R
C54 C 0.4111(6) 0.3779(5) 0.5424(4) 0.0325(18) Uani 1 1 d .
H44A H 0.4544 0.4179 0.5695 0.039 Uiso 1 1 calc R
C42 C -0.1232(6) 0.2140(4) 0.1197(4) 0.0298(17) Uani 1 1 d .
H25A H -0.2030 0.2042 0.1178 0.036 Uiso 1 1 calc R
C23 C 0.3536(5) 0.2879(5) -0.0405(4) 0.0307(17) Uani 1 1 d .
H2A H 0.3306 0.2853 -0.0901 0.037 Uiso 1 1 calc R
C46 C 0.6663(5) 0.0170(4) 0.4513(4) 0.0290(17) Uani 1 1 d .
H43A H 0.6725 -0.0104 0.5018 0.035 Uiso 1 1 calc R
C71 C 0.0152(6) 0.5297(5) 0.1420(4) 0.0326(18) Uani 1 1 d .
C1 C 0.3082(6) 0.5612(5) -0.0222(4) 0.046(2) Uani 1 1 d .
H1A H 0.2775 0.6128 -0.0587 0.069 Uiso 1 1 calc R
H1B H 0.3871 0.5753 -0.0136 0.069 Uiso 1 1 calc R
H1C H 0.2578 0.5626 0.0260 0.069 Uiso 1 1 calc R
C28 C -0.0076(6) 0.4286(5) 0.3935(4) 0.0292(17) Uani 1 1 d .
H42A H 0.0125 0.4966 0.3924 0.035 Uiso 1 1 calc R
Pt1 Pt 0.30214(2) 0.194009(19) 0.282960(15) 0.01723(7) Uani 1 1 d .
C55 C 0.4607(6) 0.3412(4) 0.4735(4) 0.0278(16) Uani 1 1 d .
H55A H 0.5369 0.3571 0.4536 0.033 Uiso 1 1 calc R
P1 P 0.10864(13) 0.17914(11) 0.27814(9) 0.0167(4) Uani 1 1 d .
P2 P 0.45695(14) 0.23332(12) 0.34108(9) 0.0198(4) Uani 1 1 d .

loop_
_atom_site_aniso_label
_atom_site_aniso_U_11
_atom_site_aniso_U_22
_atom_site_aniso_U_33
_atom_site_aniso_U_23
_atom_site_aniso_U_13
_atom_site_aniso_U_12
As1 0.0190(4) 0.0169(3) 0.0215(4) -0.0008(3) -0.0007(3) 0.0020(3)
S2 0.0223(9) 0.0276(9) 0.0284(10) -0.0005(8) -0.0055(8) 0.0063(8)
S1 0.0192(9) 0.0269(10) 0.0319(10) 0.0029(8) 0.0013(8) 0.0003(8)
S3 0.0411(12) 0.0213(9) 0.0321(11) 0.0017(8) -0.0069(9) -0.0035(9)
C31 0.020(4) 0.021(4) 0.024(4) -0.002(3) -0.005(3) -0.002(3)
C44 0.019(4) 0.016(3) 0.027(4) -0.005(3) -0.004(3) -0.003(3)
C29 0.045(5) 0.033(4) 0.022(4) -0.008(3) 0.003(4) 0.015(4)
C50 0.026(4) 0.017(3) 0.020(4) -0.001(3) -0.007(3) 0.003(3)
C49 0.027(4) 0.019(3) 0.025(4) -0.003(3) -0.008(3) -0.005(3)
C48 0.020(4) 0.021(4) 0.039(4) -0.007(3) -0.004(3) 0.000(3)
C38 0.014(3) 0.007(3) 0.023(4) 0.000(3) 0.002(3) -0.001(3)
O1 0.041(3) 0.028(3) 0.043(3) 0.014(2) -0.007(2) 0.007(2)
C11 0.020(4) 0.023(3) 0.012(3) -0.006(3) 0.002(3) -0.002(3)
C36 0.024(4) 0.017(4) 0.049(5) -0.010(3) -0.009(4) 0.001(3)
C5 0.014(3) 0.022(3) 0.017(4) -0.002(3) 0.000(3) 0.002(3)
C56 0.023(4) 0.018(3) 0.021(4) -0.005(3) -0.001(3) 0.000(3)
C2 0.019(4) 0.025(4) 0.027(4) 0.011(3) 0.000(3) 0.007(3)
C20 0.037(4) 0.018(3) 0.018(4) -0.001(3) -0.001(3) -0.005(3)
C37 0.016(3) 0.020(3) 0.025(4) -0.003(3) -0.008(3) 0.000(3)
C18 0.029(4) 0.017(4) 0.020(3) 0.001(3) -0.004(3) -0.002(3)
C12 0.015(3) 0.017(3) 0.016(3) -0.002(3) -0.005(3) 0.003(3)
C45 0.025(4) 0.019(3) 0.022(4) 0.000(3) -0.004(3) -0.002(3)
C52 0.031(4) 0.046(5) 0.029(4) -0.008(4) 0.008(4) -0.001(4)
C60 0.047(5) 0.023(4) 0.030(4) -0.001(3) -0.005(4) 0.002(4)
O2 0.036(3) 0.028(3) 0.023(3) 0.004(2) 0.002(2) -0.009(2)
C40 0.039(5) 0.021(4) 0.016(4) 0.007(3) 0.001(3) 0.005(3)
C32 0.011(3) 0.016(3) 0.023(4) 0.008(3) 0.000(3) 0.001(3)
C16 0.017(4) 0.017(3) 0.029(4) 0.000(3) 0.003(3) -0.001(3)
C59 0.045(5) 0.035(4) 0.034(4) 0.003(4) -0.001(4) -0.018(4)
C61 0.027(4) 0.028(4) 0.020(4) -0.004(3) -0.001(3) -0.004(3)
C39 0.016(4) 0.020(3) 0.033(4) -0.004(3) -0.003(3) 0.004(3)
C22 0.030(4) 0.016(3) 0.028(4) -0.001(3) -0.005(3) 0.001(3)
N1 0.018(3) 0.013(3) 0.019(3) 0.002(2) 0.000(2) 0.000(2)
O5 0.032(3) 0.046(3) 0.050(3) -0.013(3) -0.011(3) 0.005(2)
O30 0.093(4) 0.031(3) 0.047(3) 0.014(3) -0.018(3) -0.030(3)
F3 0.051(3) 0.044(3) 0.080(3) -0.012(2) -0.031(3) 0.012(2)
F2 0.050(3) 0.025(2) 0.055(3) 0.002(2) 0.010(2) -0.016(2)
C19 0.025(4) 0.013(3) 0.020(4) -0.006(3) -0.002(3) 0.000(3)
C15 0.030(4) 0.026(4) 0.019(4) 0.005(3) -0.006(3) -0.003(3)
C25 0.019(4) 0.022(3) 0.018(3) -0.001(3) -0.007(3) 0.001(3)
C3 0.038(4) 0.013(3) 0.036(4) -0.001(3) 0.003(4) 0.002(3)
O3 0.063(3) 0.022(3) 0.037(3) -0.010(2) -0.008(3) 0.010(2)
C43 0.024(4) 0.026(4) 0.028(4) 0.003(3) -0.004(3) -0.002(3)
C10 0.054(5) 0.019(4) 0.036(4) 0.000(3) 0.007(4) -0.017(3)
C26 0.016(3) 0.018(3) 0.016(3) -0.001(3) -0.004(3) 0.007(3)
C14 0.021(4) 0.021(3) 0.020(4) -0.001(3) -0.004(3) -0.004(3)
C4 0.037(4) 0.015(3) 0.016(3) -0.002(3) -0.005(3) 0.003(3)
C27 0.020(4) 0.023(4) 0.024(4) -0.002(3) -0.002(3) -0.002(3)
C47 0.020(4) 0.018(4) 0.051(5) -0.003(3) -0.013(4) 0.003(3)
F1 0.055(3) 0.048(3) 0.043(3) -0.014(2) 0.005(2) -0.020(2)
C9 0.016(4) 0.022(4) 0.026(4) -0.001(3) 0.002(3) 0.001(3)
C21 0.030(4) 0.018(4) 0.031(4) 0.001(3) -0.005(3) -0.005(3)
C51 0.022(4) 0.033(4) 0.032(4) -0.007(3) 0.000(3) 0.000(3)
C53 0.051(5) 0.029(4) 0.024(4) -0.006(3) -0.002(4) 0.012(4)
N2 0.018(3) 0.024(3) 0.018(3) 0.000(2) -0.006(2) -0.002(2)
C41 0.030(4) 0.028(4) 0.023(4) -0.001(3) -0.009(3) 0.005(3)
C6 0.014(4) 0.022(4) 0.027(4) -0.002(3) 0.000(3) 0.004(3)
C7 0.042(5) 0.019(4) 0.025(4) -0.008(3) 0.001(3) -0.011(3)
C33 0.026(4) 0.032(4) 0.020(4) 0.001(3) -0.003(3) 0.004(3)
C17 0.033(4) 0.017(3) 0.025(4) 0.001(3) -0.009(3) 0.005(3)
C57 0.025(4) 0.029(4) 0.038(4) 0.004(3) -0.004(3) -0.002(3)
C30 0.029(4) 0.036(4) 0.023(4) 0.006(3) 0.004(3) 0.005(3)
C8 0.053(5) 0.026(4) 0.016(4) -0.003(3) 0.000(3) -0.011(4)
C58 0.023(4) 0.040(4) 0.038(4) -0.001(4) -0.009(3) -0.006(3)
C34 0.033(4) 0.027(4) 0.033(4) 0.013(3) -0.005(3) 0.001(3)
C13 0.020(4) 0.018(3) 0.015(3) 0.001(3) -0.002(3) -0.003(3)
C35 0.024(4) 0.017(4) 0.049(5) 0.015(3) -0.004(4) 0.000(3)
C54 0.038(5) 0.036(4) 0.027(4) -0.014(3) -0.013(4) 0.002(4)
C42 0.021(4) 0.026(4) 0.046(5) -0.003(3) -0.016(4) -0.004(3)
C23 0.036(4) 0.037(4) 0.021(4) 0.003(3) -0.011(3) -0.008(4)
C46 0.030(4) 0.026(4) 0.029(4) 0.006(3) -0.005(3) 0.004(3)
C71 0.034(4) 0.022(4) 0.041(5) -0.003(3) 0.005(4) -0.004(3)
C1 0.039(5) 0.027(4) 0.064(6) 0.022(4) 0.004(4) 0.008(4)
C28 0.040(5) 0.016(4) 0.033(4) -0.005(3) -0.008(4) -0.001(3)
Pt1 0.01413(13) 0.01807(13) 0.01965(14) -0.00175(10) -0.00338(10) 0.00024(10)
C55 0.026(4) 0.027(4) 0.032(4) -0.004(3) -0.009(3) -0.001(3)
P1 0.0138(9) 0.0172(9) 0.0190(9) -0.0020(7) -0.0009(7) -0.0009(7)
P2 0.0175(9) 0.0199(9) 0.0223(10) -0.0031(7) -0.0037(8) 0.0010(7)

loop_
_atom_type_symbol
_atom_type_description
_atom_type_scat_dispersion_real
_atom_type_scat_dispersion_imag
_atom_type_scat_source
C C .0033 .0016 'International Tables Vol C Tables 4.2.6.8 and 6.1.1.4'
H H .0000 .0000 'International Tables Vol C Tables 4.2.6.8 and 6.1.1.4'
N N .0061 .0033 'International Tables Vol C Tables 4.2.6.8 and 6.1.1.4'
O O .0106 .0060 'International Tables Vol C Tables 4.2.6.8 and 6.1.1.4'
F F .0171 .0103 'International Tables Vol C Tables 4.2.6.8 and 6.1.1.4'
S S .1246 .1234 'International Tables Vol C Tables 4.2.6.8 and 6.1.1.4'
As As .0499 2.0058 'International Tables Vol C Tables 4.2.6.8 and 6.1.1.4'
Pt Pt -1.7033 8.3905 'International Tables Vol C Tables 4.2.6.8 and 6.1.1.4'
P P .1023 .0942 'International Tables Vol C Tables 4.2.6.8 and 6.1.1.4'

loop_
_geom_angle_atom_site_label_1
_geom_angle_atom_site_label_2
_geom_angle_atom_site_label_3
_geom_angle
N2 As1 N1 84.5(2)
N2 As1 Pt1 114.98(15)
N1 As1 Pt1 107.78(14)
C17 S2 C25 91.1(3)
C15 S1 C14 91.2(3)
O30 S3 O3 114.3(3)
O30 S3 O5 115.7(3)
O3 S3 O5 114.8(3)
O30 S3 C71 102.3(3)
O3 S3 C71 104.4(3)
O5 S3 C71 102.9(3)
C30 C31 C26 120.8(6)
C30 C31 H41A 119.6
C26 C31 H41A 119.6
C45 C44 C49 118.6(6)
C45 C44 P2 123.0(5)
C49 C44 P2 118.4(5)
C28 C29 C30 121.2(6)
C28 C29 H40A 119.4
C30 C29 H40A 119.4
C51 C50 C55 118.3(6)
C51 C50 P2 119.2(5)
C55 C50 P2 122.4(5)
C48 C49 C44 121.0(6)
C48 C49 H58A 119.5
C44 C49 H58A 119.5
C49 C48 C47 119.6(6)
C49 C48 H57A 120.2
C47 C48 H57A 120.2
C39 C38 C43 118.2(6)
C39 C38 P1 120.7(5)
C43 C38 P1 121.0(5)
C2 O1 C1 117.4(5)
N2 C11 C12 112.3(5)
N2 C11 C19 126.9(5)
C12 C11 C19 120.8(5)
C35 C36 C37 120.0(6)
C35 C36 H38A 120.0
C37 C36 H38A 120.0
C4 C5 C22 120.7(6)
C4 C5 N1 119.5(5)
C22 C5 N1 119.5(5)
C57 C56 C61 118.3(6)
C57 C56 P2 122.4(5)
C61 C56 P2 119.3(5)
O1 C2 C3 125.6(6)
O1 C2 C23 115.0(6)
C3 C2 C23 119.3(6)
C6 C20 C21 121.3(6)
C6 C20 H21A 119.4
C21 C20 H21A 119.4
C36 C37 C32 121.2(6)
C36 C37 H37A 119.4
C32 C37 H37A 119.4
C17 C18 C19 112.4(6)
C17 C18 H20A 123.8
C19 C18 H20A 123.8
N1 C12 C11 112.3(5)
N1 C12 C13 126.3(5)
C11 C12 C13 121.4(5)
C44 C45 C46 121.2(6)
C44 C45 H54A 119.4
C46 C45 H54A 119.4
C53 C52 C51 120.6(6)
C53 C52 H53A 119.7
C51 C52 H53A 119.7
C61 C60 C59 120.8(6)
C61 C60 H52A 119.6
C59 C60 H52A 119.6
C9 O2 C10 117.3(5)
C41 C40 C39 120.7(6)
C41 C40 H36A 119.7
C39 C40 H36A 119.7
C33 C32 C37 117.4(5)
C33 C32 P1 119.8(5)
C37 C32 P1 122.2(4)
C15 C16 C13 113.9(6)
C15 C16 H18A 123.0
C13 C16 H18A 123.0
C58 C59 C60 119.7(6)
C58 C59 H51A 120.1
C60 C59 H51A 120.1
C60 C61 C56 120.0(6)
C60 C61 H50A 120.0
C56 C61 H50A 120.0
C40 C39 C38 121.4(6)
C40 C39 H34A 119.3
C38 C39 H34A 119.3
C23 C22 C5 118.6(6)
C23 C22 H17A 120.7
C5 C22 H17A 120.7
C12 N1 C5 126.0(5)
C12 N1 As1 115.1(4)
C5 N1 As1 118.9(3)
C25 C19 C11 117.2(5)
C25 C19 C18 111.4(5)
C11 C19 C18 131.3(6)
C16 C15 S1 113.0(5)
C16 C15 H15 123.5
S1 C15 H15 123.5
C14 C25 C19 121.5(5)
C14 C25 S2 126.8(5)
C19 C25 S2 111.7(4)
C2 C3 C4 119.5(6)
C2 C3 H13A 120.3
C4 C3 H13A 120.3
C38 C43 C42 120.3(6)
C38 C43 H33A 119.8
C42 C43 H33A 119.8
O2 C10 H12A 109.5
O2 C10 H12B 109.5
H12A C10 H12B 109.5
O2 C10 H12C 109.5
H12A C10 H12C 109.5
H12B C10 H12C 109.5
C31 C26 C27 118.6(5)
C31 C26 P1 123.9(5)
C27 C26 P1 117.5(4)
C25 C14 C13 121.9(5)
C25 C14 S1 127.0(5)
C13 C14 S1 111.1(4)
C5 C4 C3 120.9(6)
C5 C4 H10A 119.5
C3 C4 H10A 119.5
C28 C27 C26 120.4(6)
C28 C27 H31A 119.8
C26 C27 H31A 119.8
C46 C47 C48 120.2(6)
C46 C47 H49A 119.9
C48 C47 H49A 119.9
O2 C9 C8 115.6(6)
O2 C9 C21 124.6(6)
C8 C9 C21 119.8(6)
C20 C21 C9 119.2(6)
C20 C21 H8A 120.4
C9 C21 H8A 120.4
C52 C51 C50 120.3(6)
C52 C51 H48A 119.8
C50 C51 H48A 119.8
C54 C53 C52 119.7(6)
C54 C53 H47A 120.1
C52 C53 H47A 120.1
C11 N2 C6 124.6(5)
C11 N2 As1 115.7(4)
C6 N2 As1 117.7(4)
C40 C41 C42 119.0(6)
C40 C41 H30B 120.5
C42 C41 H30B 120.5
C20 C6 C7 119.4(6)
C20 C6 N2 120.2(5)
C7 C6 N2 120.2(5)
C8 C7 C6 119.6(6)
C8 C7 H6A 120.2
C6 C7 H6A 120.2
C34 C33 C32 121.4(6)
C34 C33 H29A 119.3
C32 C33 H29A 119.3
C18 C17 S2 113.4(5)
C18 C17 H5 123.3
S2 C17 H5 123.3
C56 C57 C58 121.5(6)
C56 C57 H46A 119.2
C58 C57 H46A 119.2
C31 C30 C29 119.2(6)
C31 C30 H28A 120.4
C29 C30 H28A 120.4
C7 C8 C9 120.7(6)
C7 C8 H4A 119.6
C9 C8 H4A 119.6
C59 C58 C57 119.7(6)
C59 C58 H45A 120.2
C57 C58 H45A 120.2
C33 C34 C35 119.2(6)
C33 C34 H27A 120.4
C35 C34 H27A 120.4
C14 C13 C12 116.7(5)
C14 C13 C16 110.7(5)
C12 C13 C16 132.5(5)
C36 C35 C34 120.8(6)
C36 C35 H26A 119.6
C34 C35 H26A 119.6
C53 C54 C55 120.8(6)
C53 C54 H44A 119.6
C55 C54 H44A 119.6
C41 C42 C43 120.4(6)
C41 C42 H25A 119.8
C43 C42 H25A 119.8
C22 C23 C2 120.9(6)
C22 C23 H2A 119.6
C2 C23 H2A 119.6
C47 C46 C45 119.4(6)
C47 C46 H43A 120.3
C45 C46 H43A 120.3
F1 C71 F2 107.6(5)
F1 C71 F3 107.3(6)
F2 C71 F3 105.8(5)
F1 C71 S3 112.7(5)
F2 C71 S3 112.2(5)
F3 C71 S3 110.8(4)
O1 C1 H1A 109.5
O1 C1 H1B 109.5
H1A C1 H1B 109.5
O1 C1 H1C 109.5
H1A C1 H1C 109.5
H1B C1 H1C 109.5
C29 C28 C27 119.7(6)
C29 C28 H42A 120.2
C27 C28 H42A 120.2
P1 Pt1 P2 153.16(6)
P1 Pt1 As1 88.70(4)
P2 Pt1 As1 115.55(4)
C54 C55 C50 120.2(6)
C54 C55 H55A 119.9
C50 C55 H55A 119.9
C38 P1 C26 105.0(3)
C38 P1 C32 106.6(3)
C26 P1 C32 106.3(3)
C38 P1 Pt1 121.23(19)
C26 P1 Pt1 109.8(2)
C32 P1 Pt1 106.99(19)
C56 P2 C44 103.4(3)
C56 P2 C50 103.4(3)
C44 P2 C50 104.4(3)
C56 P2 Pt1 117.4(2)
C44 P2 Pt1 119.35(19)
C50 P2 Pt1 107.1(2)

loop_
_geom_bond_atom_site_label_1
_geom_bond_atom_site_label_2
_geom_bond_distance
As1 N2 1.825(5)
As1 N1 1.835(4)
As1 Pt1 2.4462(7)
S2 C17 1.723(6)
S2 C25 1.734(6)
S1 C15 1.718(6)
S1 C14 1.740(6)
S3 O30 1.433(4)
S3 O3 1.435(4)
S3 O5 1.445(5)
S3 C71 1.815(7)
C31 C30 1.386(8)
C31 C26 1.388(8)
C31 H41A 0.9500
C44 C45 1.378(8)
C44 C49 1.392(8)
C44 P2 1.824(6)
C29 C28 1.363(8)
C29 C30 1.388(8)
C29 H40A 0.9500
C50 C51 1.398(8)
C50 C55 1.401(8)
C50 P2 1.833(6)
C49 C48 1.384(8)
C49 H58A 0.9500
C48 C47 1.389(8)
C48 H57A 0.9500
C38 C39 1.382(7)
C38 C43 1.383(8)
C38 P1 1.798(6)
O1 C2 1.355(7)
O1 C1 1.441(7)
C11 N2 1.388(7)
C11 C12 1.408(7)
C11 C19 1.422(8)
C36 C35 1.364(8)
C36 C37 1.384(8)
C36 H38A 0.9500
C5 C4 1.353(7)
C5 C22 1.384(8)
C5 N1 1.456(7)
C56 C57 1.389(8)
C56 C61 1.396(8)
C56 P2 1.820(6)
C2 C3 1.361(8)
C2 C23 1.404(8)
C20 C6 1.380(8)
C20 C21 1.380(7)
C20 H21A 0.9500
C37 C32 1.401(7)
C37 H37A 0.9500
C18 C17 1.355(8)
C18 C19 1.438(8)
C18 H20A 0.9500
C12 N1 1.394(7)
C12 C13 1.416(7)
C45 C46 1.395(8)
C45 H54A 0.9500
C52 C53 1.378(9)
C52 C51 1.388(8)
C52 H53A 0.9500
C60 C61 1.386(8)
C60 C59 1.390(9)
C60 H52A 0.9500
O2 C9 1.376(7)
O2 C10 1.418(7)
C40 C41 1.363(8)
C40 C39 1.380(8)
C40 H36A 0.9500
C32 C33 1.400(8)
C32 P1 1.818(6)
C16 C15 1.337(8)
C16 C13 1.427(7)
C16 H18A 0.9500
C59 C58 1.369(9)
C59 H51A 0.9500
C61 H50A 0.9500
C39 H34A 0.9500
C22 C23 1.375(8)
C22 H17A 0.9500
F3 C71 1.352(7)
F2 C71 1.335(7)
C19 C25 1.400(8)
C15 H15 0.9500
C25 C14 1.399(7)
C3 C4 1.393(8)
C3 H13A 0.9500
C43 C42 1.394(8)
C43 H33A 0.9500
C10 H12A 0.9800
C10 H12B 0.9800
C10 H12C 0.9800
C26 C27 1.403(7)
C26 P1 1.808(6)
C14 C13 1.407(8)
C4 H10A 0.9500
C27 C28 1.389(8)
C27 H31A 0.9500
C47 C46 1.382(8)
C47 H49A 0.9500
F1 C71 1.321(7)
C9 C8 1.384(8)
C9 C21 1.387(8)
C21 H8A 0.9500
C51 H48A 0.9500
C53 C54 1.368(9)
C53 H47A 0.9500
N2 C6 1.450(7)
C41 C42 1.386(8)
C41 H30B 0.9500
C6 C7 1.388(8)
C7 C8 1.381(8)
C7 H6A 0.9500
C33 C34 1.384(8)
C33 H29A 0.9500
C17 H5 0.9500
C57 C58 1.392(8)
C57 H46A 0.9500
C30 H28A 0.9500
C8 H4A 0.9500
C58 H45A 0.9500
C34 C35 1.389(8)
C34 H27A 0.9500
C35 H26A 0.9500
C54 C55 1.391(8)
C54 H44A 0.9500
C42 H25A 0.9500
C23 H2A 0.9500
C46 H43A 0.9500
C1 H1A 0.9800
C1 H1B 0.9800
C1 H1C 0.9800
C28 H42A 0.9500
Pt1 P1 2.2803(16)
Pt1 P2 2.2825(16)
C55 H55A 0.9500

loop_
_geom_torsion_atom_site_label_1
_geom_torsion_atom_site_label_2
_geom_torsion_atom_site_label_3
_geom_torsion_atom_site_label_4
_geom_torsion
C45 C44 C49 C48 -2.9(9)
P2 C44 C49 C48 178.4(5)
C44 C49 C48 C47 1.2(9)
C1 O1 C2 C3 3.5(9)
C1 O1 C2 C23 -179.4(5)
C35 C36 C37 C32 1.5(9)
N2 C11 C12 N1 0.6(7)
C19 C11 C12 N1 -175.5(5)
N2 C11 C12 C13 -176.6(5)
C19 C11 C12 C13 7.3(9)
C49 C44 C45 C46 2.8(9)
P2 C44 C45 C46 -178.4(5)
C36 C37 C32 C33 -1.2(8)
C36 C37 C32 P1 170.1(5)
C61 C60 C59 C58 0.7(10)
C59 C60 C61 C56 -1.8(9)
C57 C56 C61 C60 1.3(9)
P2 C56 C61 C60 177.9(4)
C41 C40 C39 C38 -0.4(9)
C43 C38 C39 C40 -0.5(8)
P1 C38 C39 C40 -176.5(4)
C4 C5 C22 C23 1.5(9)
N1 C5 C22 C23 175.6(5)
C11 C12 N1 C5 176.4(5)
C13 C12 N1 C5 -6.5(9)
C11 C12 N1 As1 -2.9(6)
C13 C12 N1 As1 174.2(5)
C4 C5 N1 C12 -103.8(7)
C22 C5 N1 C12 82.0(7)
C4 C5 N1 As1 75.5(6)
C22 C5 N1 As1 -98.7(6)
N2 As1 N1 C12 3.2(4)
Pt1 As1 N1 C12 117.7(4)
N2 As1 N1 C5 -176.2(4)
Pt1 As1 N1 C5 -61.7(4)
N2 C11 C19 C25 179.2(5)
C12 C11 C19 C25 -5.3(8)
N2 C11 C19 C18 -2.0(10)
C12 C11 C19 C18 173.5(6)
C17 C18 C19 C25 0.5(7)
C17 C18 C19 C11 -178.4(6)
C13 C16 C15 S1 -2.5(7)
C14 S1 C15 C16 0.6(5)
C11 C19 C25 C14 -0.9(9)
C18 C19 C25 C14 -180.0(5)
C11 C19 C25 S2 179.0(4)
C18 C19 C25 S2 -0.1(6)
C17 S2 C25 C14 179.6(6)
C17 S2 C25 C19 -0.3(5)
O1 C2 C3 C4 -179.9(6)
C23 C2 C3 C4 3.1(9)
C39 C38 C43 C42 1.2(9)
P1 C38 C43 C42 177.2(4)
C30 C31 C26 C27 -1.5(9)
C30 C31 C26 P1 179.4(5)
C19 C25 C14 C13 5.4(9)
S2 C25 C14 C13 -174.4(5)
C19 C25 C14 S1 -173.4(5)
S2 C25 C14 S1 6.7(9)
C15 S1 C14 C25 -179.7(6)
C15 S1 C14 C13 1.4(5)
C22 C5 C4 C3 0.9(9)
N1 C5 C4 C3 -173.2(5)
C2 C3 C4 C5 -3.3(10)
C31 C26 C27 C28 -1.0(9)
P1 C26 C27 C28 178.2(5)
C49 C48 C47 C46 0.5(9)
C10 O2 C9 C8 -179.9(5)
C10 O2 C9 C21 -0.1(9)
C6 C20 C21 C9 0.6(9)
O2 C9 C21 C20 -179.8(5)
C8 C9 C21 C20 0.1(9)
C53 C52 C51 C50 1.4(10)
C55 C50 C51 C52 -0.8(9)
P2 C50 C51 C52 -178.2(5)
C51 C52 C53 C54 -1.8(10)
C12 C11 N2 C6 165.6(5)
C19 C11 N2 C6 -18.6(9)
C12 C11 N2 As1 1.9(6)
C19 C11 N2 As1 177.7(5)
N1 As1 N2 C11 -2.8(4)
Pt1 As1 N2 C11 -109.9(4)
N1 As1 N2 C6 -167.7(4)
Pt1 As1 N2 C6 85.2(4)
C39 C40 C41 C42 0.6(9)
C21 C20 C6 C7 -0.6(9)
C21 C20 C6 N2 -175.6(5)
C11 N2 C6 C20 -72.1(8)
As1 N2 C6 C20 91.3(6)
C11 N2 C6 C7 112.9(7)
As1 N2 C6 C7 -83.7(6)
C20 C6 C7 C8 -0.1(9)
N2 C6 C7 C8 174.9(6)
C37 C32 C33 C34 0.9(9)
P1 C32 C33 C34 -170.6(5)
C19 C18 C17 S2 -0.7(7)
C25 S2 C17 C18 0.6(5)
C61 C56 C57 C58 0.2(9)
P2 C56 C57 C58 -176.3(5)
C26 C31 C30 C29 1.6(9)
C28 C29 C30 C31 0.8(10)
C6 C7 C8 C9 0.7(10)
O2 C9 C8 C7 179.1(6)
C21 C9 C8 C7 -0.7(10)
C60 C59 C58 C57 0.8(10)
C56 C57 C58 C59 -1.2(10)
C32 C33 C34 C35 -0.9(9)
C25 C14 C13 C12 -3.5(9)
S1 C14 C13 C12 175.5(4)
C25 C14 C13 C16 178.1(5)
S1 C14 C13 C16 -2.9(6)
N1 C12 C13 C14 -179.6(5)
C11 C12 C13 C14 -2.8(8)
N1 C12 C13 C16 -1.7(11)
C11 C12 C13 C16 175.2(6)
C15 C16 C13 C14 3.5(8)
C15 C16 C13 C12 -174.6(6)
C37 C36 C35 C34 -1.5(9)
C33 C34 C35 C36 1.2(9)
C52 C53 C54 C55 1.7(10)
C40 C41 C42 C43 0.1(9)
C38 C43 C42 C41 -1.0(9)
C5 C22 C23 C2 -1.6(9)
O1 C2 C23 C22 -178.0(5)
C3 C2 C23 C22 -0.7(10)
C48 C47 C46 C45 -0.5(9)
C44 C45 C46 C47 -1.2(9)
O30 S3 C71 F1 61.2(5)
O3 S3 C71 F1 -179.4(4)
O5 S3 C71 F1 -59.2(5)
O30 S3 C71 F2 -177.0(5)
O3 S3 C71 F2 -57.7(5)
O5 S3 C71 F2 62.6(5)
O30 S3 C71 F3 -59.1(5)
O3 S3 C71 F3 60.3(5)
O5 S3 C71 F3 -179.5(5)
C30 C29 C28 C27 -3.3(10)
C26 C27 C28 C29 3.3(10)
N2 As1 Pt1 P1 -135.48(17)
N1 As1 Pt1 P1 132.29(16)
N2 As1 Pt1 P2 32.56(17)
N1 As1 Pt1 P2 -59.67(16)
C53 C54 C55 C50 -1.1(10)
C51 C50 C55 C54 0.6(9)
P2 C50 C55 C54 178.0(5)
C39 C38 P1 C26 118.6(5)
C43 C38 P1 C26 -57.3(5)
C39 C38 P1 C32 -128.8(5)
C43 C38 P1 C32 55.2(5)
C39 C38 P1 Pt1 -6.3(5)
C43 C38 P1 Pt1 177.8(4)
C31 C26 P1 C38 91.8(5)
C27 C26 P1 C38 -87.3(5)
C31 C26 P1 C32 -20.9(6)
C27 C26 P1 C32 159.9(5)
C31 C26 P1 Pt1 -136.3(5)
C27 C26 P1 Pt1 44.5(5)
C33 C32 P1 C38 -161.3(5)
C37 C32 P1 C38 27.7(5)
C33 C32 P1 C26 -49.6(5)
C37 C32 P1 C26 139.3(5)
C33 C32 P1 Pt1 67.6(5)
C37 C32 P1 Pt1 -103.4(5)
P2 Pt1 P1 C38 145.4(2)
As1 Pt1 P1 C38 -59.1(2)
P2 Pt1 P1 C26 22.7(3)
As1 Pt1 P1 C26 178.3(2)
P2 Pt1 P1 C32 -92.3(2)
As1 Pt1 P1 C32 63.3(2)
C57 C56 P2 C44 -20.5(6)
C61 C56 P2 C44 163.0(5)
C57 C56 P2 C50 88.2(5)
C61 C56 P2 C50 -88.3(5)
C57 C56 P2 Pt1 -154.2(4)
C61 C56 P2 Pt1 29.3(5)
C45 C44 P2 C56 122.8(5)
C49 C44 P2 C56 -58.5(5)
C45 C44 P2 C50 14.9(6)
C49 C44 P2 C50 -166.4(5)
C45 C44 P2 Pt1 -104.6(5)
C49 C44 P2 Pt1 74.1(5)
C51 C50 P2 C56 143.0(5)
C55 C50 P2 C56 -34.4(6)
C51 C50 P2 C44 -109.1(5)
C55 C50 P2 C44 73.5(5)
C51 C50 P2 Pt1 18.4(5)
C55 C50 P2 Pt1 -159.0(5)
P1 Pt1 P2 C56 -117.4(2)
As1 Pt1 P2 C56 89.9(2)
P1 Pt1 P2 C44 116.4(2)
As1 Pt1 P2 C44 -36.3(2)
P1 Pt1 P2 C50 -1.8(2)
As1 Pt1 P2 C50 -154.47(19)
